data_2207046
loop_
_publ_author_name
'Perkins, William J.'
'Maxwell, Tamara'
'Goforth, Andrea M.'
'Smith, Mark D.'
'Peterson Jr, LeRoy'
'zur Loye, Hans-Conrad'

_publ_section_title
<i>catena</i>-Poly[[bis(\a-thenoyltrifluoroacetonato)copper(II)]-\m-1,4-di-4-pyridyl-2,3-diazabuta-1,3-diene]
_journal_coeditor_code OM6259
_journal_issue 10
_journal_name_full 'Acta Crystallographica Section E'
_journal_page_first m2047
_journal_page_last m2049
_journal_paper_doi 10.1107/S1600536805028631
_journal_volume 61
_journal_year 2005
_chemical_formula_iupac '[Cu (C8 H4 F3 O2 S)2 (C12 H10 N4)]'
_chemical_formula_moiety 'C28 H18 Cu F6 N4 O4 S2'
_chemical_formula_sum 'C28 H18 Cu F6 N4 O4 S2'
_chemical_formula_weight 716.12
_chemical_name_systematic
;
 ?
;
_space_group_IT_number 2
_symmetry_cell_setting triclinic
_symmetry_space_group_name_Hall '-P 1'
_symmetry_space_group_name_H-M 'P -1'
_atom_sites_solution_hydrogens geom
_atom_sites_solution_primary direct
_atom_sites_solution_secondary difmap
_cell_angle_alpha 116.398(2)
_cell_angle_beta 99.417(2)
_cell_angle_gamma 97.919(2)
_cell_formula_units_Z 1
_cell_length_a 8.6890(11)
_cell_length_b 9.7518(13)
_cell_length_c 10.2035(13)
_cell_measurement_reflns_used 4033
_cell_measurement_temperature 294(2)
_cell_measurement_theta_max 25.051
_cell_measurement_theta_min 2.304
_cell_volume 741.99(17)
_computing_cell_refinement 'SAINT-Plus (Bruker, 2001)'
_computing_data_collection 'SMART (Bruker, 2001 or? 1998)'
_computing_data_reduction SAINT
_computing_molecular_graphics 'SHELXTL V6.1 (Sheldrick, 2000)'
_computing_publication_material 'SHELXTL V6.1'
_computing_structure_refinement 'SHELXL97 (Sheldrick, 1997)'
_computing_structure_solution 'SHELXS97 (Sheldrick, 1990)'
_diffrn_ambient_temperature 294(2)
_diffrn_measured_fraction_theta_full 0.975
_diffrn_measured_fraction_theta_max 0.975
_diffrn_measurement_device_type 'Bruker SMART APEX CCD diffractometer'
_diffrn_measurement_method 'omega scans'
_diffrn_radiation_monochromator graphite
_diffrn_radiation_source 'fine-focus sealed tube'
_diffrn_radiation_type MoK\a
_diffrn_radiation_wavelength 0.71073
_diffrn_reflns_av_R_equivalents 0.0265
_diffrn_reflns_av_sigmaI/netI 0.0352
_diffrn_reflns_limit_h_max 10
_diffrn_reflns_limit_h_min -10
_diffrn_reflns_limit_k_max 11
_diffrn_reflns_limit_k_min -11
_diffrn_reflns_limit_l_max 12
_diffrn_reflns_limit_l_min -12
_diffrn_reflns_number 4780
_diffrn_reflns_theta_full 25.05
_diffrn_reflns_theta_max 25.05
_diffrn_reflns_theta_min 2.30
_diffrn_standards_decay_% 0
_diffrn_standards_number 0
_exptl_absorpt_coefficient_mu 0.956
_exptl_absorpt_correction_T_max 0.8300
_exptl_absorpt_correction_T_min 0.6575
_exptl_absorpt_correction_type multi-scan
_exptl_absorpt_process_details '(SADABS; Bruker, 2001)'
_exptl_crystal_colour green
_exptl_crystal_density_diffrn 1.603
_exptl_crystal_density_method 'not measured'
_exptl_crystal_description prism
_exptl_crystal_F_000 361
_exptl_crystal_size_max 0.30
_exptl_crystal_size_mid 0.24
_exptl_crystal_size_min 0.20
_refine_diff_density_max 0.306
_refine_diff_density_min -0.364
_refine_ls_extinction_method none
_refine_ls_goodness_of_fit_ref 1.069
_refine_ls_hydrogen_treatment constr
_refine_ls_matrix_type full
_refine_ls_number_parameters 218
_refine_ls_number_reflns 2577
_refine_ls_number_restraints 10
_refine_ls_restrained_S_all 1.067
_refine_ls_R_factor_all 0.0370
_refine_ls_R_factor_gt 0.0360
_refine_ls_shift/su_max 0.000
_refine_ls_shift/su_mean 0.000
_refine_ls_structure_factor_coef Fsqd
_refine_ls_weighting_details 'calc w=1/[\s^2^(Fo^2^)+(0.0508P)^2^+0.2977P] where P=(Fo^2^+2Fc^2^)/3'
_refine_ls_weighting_scheme calc
_refine_ls_wR_factor_gt 0.0937
_refine_ls_wR_factor_ref 0.0946
_reflns_number_gt 2495
_reflns_number_total 2577
_reflns_threshold_expression I>2\s(I)
_cod_data_source_file om6259.cif
_cod_data_source_block I
_cod_depositor_comments
;
The following automatic conversions were performed:
'_symmetry_cell_setting' value 'Triclinic' changed to 'triclinic'
according to '/home/saulius/struct/CIF-dictionaries/cif_core.dic'
dictionary named 'cif_core.dic' version 2.4.1 from
2010-06-29.

'_geom_bond_publ_flag' value 'Yes' changed to 'yes' according
to '/home/saulius/struct/CIF-dictionaries/cif_core.dic' dictionary named
'cif_core.dic' version 2.4.1 from 2010-06-29.

Automatic conversion script
Id: cif_fix_enum 1527 2010-12-29 10:47:43Z saulius 

The following automatic conversions were performed:

'_symmetry_cell_setting' value 'Triclinic' changed to 'triclinic'
according to /home/saulius/struct/CIF-dictionaries/cif_core.dic
dictionary named 'cif_core.dic' version 2.4.1 from
2010-06-29.

'_geom_bond_publ_flag' value 'Yes' changed to 'yes'
according to /home/saulius/struct/CIF-dictionaries/cif_core.dic
dictionary named 'cif_core.dic' version 2.4.1 from 2010-06-29.

Automatic conversion script
Id: cif_fix_values 1715 2011-07-08 13:25:40Z adriana 
;
_cod_database_code 2207046

loop_
_symmetry_equiv_pos_as_xyz
'x, y, z'
'-x, -y, -z'

loop_
_atom_site_label
_atom_site_fract_x
_atom_site_fract_y
_atom_site_fract_z
_atom_site_U_iso_or_equiv
_atom_site_adp_type
_atom_site_calc_flag
_atom_site_refinement_flags
_atom_site_occupancy
_atom_site_disorder_assembly
_atom_site_disorder_group
_atom_site_type_symbol
Cu1 0.5000 0.5000 0.0000 0.03727(14) Uani d S 1 . . Cu
C1 0.2040(3) 0.5213(3) 0.1210(3) 0.0537(6) Uani d . 1 . . C
H1 0.1703 0.4159 0.0473 0.064 Uiso calc R 1 . . H
C2 0.0957(3) 0.5909(3) 0.1978(3) 0.0548(6) Uani d . 1 . . C
H2 -0.0079 0.5327 0.1764 0.066 Uiso calc R 1 . . H
C3 0.1425(3) 0.7480(3) 0.3069(3) 0.0481(5) Uani d . 1 . . C
C4 0.3022(3) 0.8251(3) 0.3399(3) 0.0531(6) Uani d . 1 . . C
H4 0.3406 0.9290 0.4163 0.064 Uiso calc R 1 . . H
C5 0.4024(3) 0.7470(3) 0.2590(3) 0.0531(6) Uani d . 1 . . C
H5 0.5088 0.8002 0.2829 0.064 Uiso calc R 1 . . H
C6 0.0248(3) 0.8277(3) 0.3776(3) 0.0526(6) Uani d . 1 . . C
H6 -0.0810 0.7717 0.3509 0.063 Uiso calc R 1 . . H
S1A 0.18025(19) -0.01533(17) -0.17703(13) 0.0749(4) Uani d PD 0.773(3) A 1 S
C7A 0.0985(12) -0.1689(9) -0.1537(10) 0.078(2) Uani d PD 0.773(3) A 1 C
H7A 0.0196 -0.2560 -0.2283 0.093 Uiso calc PR 0.773(3) A 1 H
C8A 0.1589(10) -0.1515(13) -0.0182(12) 0.076(2) Uani d PD 0.773(3) A 1 C
H8A 0.1310 -0.2255 0.0132 0.092 Uiso calc PR 0.773(3) A 1 H
C9A 0.2734(16) -0.0027(14) 0.0739(12) 0.0702(14) Uani d PD 0.773(3) A 1 C
H9A 0.3246 0.0324 0.1745 0.084 Uiso calc PR 0.773(3) A 1 H
C10A 0.2998(3) 0.0806(3) 0.0023(3) 0.0486(5) Uani d PD 0.773(3) A 1 C
S1B 0.2897(14) -0.0111(12) 0.1091(10) 0.0702(14) Uani d PD 0.227(3) A 2 S
C7B 0.125(4) -0.151(5) -0.020(4) 0.076(2) Uani d PD 0.227(3) A 2 C
H7B 0.0665 -0.2268 -0.0045 0.092 Uiso calc PR 0.227(3) A 2 H
C8B 0.089(5) -0.140(4) -0.146(3) 0.078(2) Uani d PD 0.227(3) A 2 C
H8B 0.0079 -0.2100 -0.2309 0.093 Uiso calc PR 0.227(3) A 2 H
C9B 0.194(3) -0.003(2) -0.1318(15) 0.0749(4) Uani d PD 0.227(3) A 2 C
H9B 0.1883 0.0233 -0.2090 0.090 Uiso calc PR 0.227(3) A 2 H
C10B 0.2998(3) 0.0806(3) 0.0023(3) 0.0486(5) Uani d PD 0.227(3) A 2 C
C11 0.4094(3) 0.2333(3) 0.0550(3) 0.0432(5) Uani d . 1 . . C
C12 0.5098(3) 0.3102(3) 0.2010(3) 0.0528(6) Uani d . 1 A . C
H12 0.4956 0.2665 0.2640 0.063 Uiso calc R 1 . . H
C13 0.6291(3) 0.4468(3) 0.2592(3) 0.0507(5) Uani d . 1 . . C
C14 0.7235(4) 0.5171(4) 0.4238(4) 0.0777(9) Uani d . 1 A . C
F1 0.6929(4) 0.4315(3) 0.4883(3) 0.1459(13) Uani d . 1 . . F
F2 0.6961(3) 0.6568(3) 0.5064(2) 0.1215(9) Uani d . 1 . . F
F3 0.8803(2) 0.5471(3) 0.4360(3) 0.1191(8) Uani d . 1 . . F
N1 0.3544(2) 0.5974(2) 0.1469(2) 0.0461(4) Uani d . 1 . . N
N2 0.0653(3) 0.9717(3) 0.4746(3) 0.0586(5) Uani d . 1 . . N
O1 0.4021(2) 0.28584(18) -0.03896(18) 0.0471(4) Uani d . 1 A . O
O2 0.6728(2) 0.5257(2) 0.1969(2) 0.0544(4) Uani d . 1 A . O

loop_
_atom_site_aniso_label
_atom_site_aniso_U_11
_atom_site_aniso_U_22
_atom_site_aniso_U_33
_atom_site_aniso_U_12
_atom_site_aniso_U_13
_atom_site_aniso_U_23
Cu1 0.0385(2) 0.0342(2) 0.0402(2) 0.00695(15) 0.01063(15) 0.01903(16)
C1 0.0480(13) 0.0381(12) 0.0639(15) 0.0050(10) 0.0066(11) 0.0190(11)
C2 0.0432(12) 0.0442(14) 0.0679(15) 0.0033(10) 0.0087(11) 0.0229(12)
C3 0.0486(12) 0.0441(13) 0.0490(12) 0.0064(10) 0.0076(10) 0.0229(11)
C4 0.0530(13) 0.0442(13) 0.0484(12) 0.0027(11) 0.0088(10) 0.0143(11)
C5 0.0448(12) 0.0497(14) 0.0526(13) 0.0011(10) 0.0054(10) 0.0191(11)
C6 0.0475(13) 0.0500(15) 0.0565(14) 0.0065(10) 0.0110(11) 0.0244(12)
S1A 0.0853(7) 0.0645(7) 0.0608(7) -0.0038(5) -0.0058(6) 0.0322(7)
C7A 0.073(2) 0.047(4) 0.086(2) -0.003(3) -0.003(2) 0.022(3)
C8A 0.073(5) 0.0621(19) 0.092(2) -0.007(3) 0.008(3) 0.0455(18)
C9A 0.087(2) 0.0563(15) 0.077(4) -0.0044(14) 0.010(3) 0.049(2)
C10A 0.0486(12) 0.0464(13) 0.0533(13) 0.0116(10) 0.0130(10) 0.0260(11)
S1B 0.087(2) 0.0563(15) 0.077(4) -0.0044(14) 0.010(3) 0.049(2)
C7B 0.073(5) 0.0621(19) 0.092(2) -0.007(3) 0.008(3) 0.0455(18)
C8B 0.073(2) 0.047(4) 0.086(2) -0.003(3) -0.003(2) 0.022(3)
C9B 0.0853(7) 0.0645(7) 0.0608(7) -0.0038(5) -0.0058(6) 0.0322(7)
C10B 0.0486(12) 0.0464(13) 0.0533(13) 0.0116(10) 0.0130(10) 0.0260(11)
C11 0.0433(11) 0.0423(12) 0.0526(12) 0.0143(9) 0.0187(10) 0.0266(10)
C12 0.0536(13) 0.0546(15) 0.0569(14) 0.0055(11) 0.0096(11) 0.0358(12)
C13 0.0443(12) 0.0549(14) 0.0573(13) 0.0116(11) 0.0115(10) 0.0311(12)
C14 0.0652(18) 0.083(2) 0.0727(19) -0.0088(16) -0.0084(15) 0.0429(18)
F1 0.160(2) 0.156(2) 0.0983(16) -0.0595(19) -0.0478(16) 0.0957(17)
F2 0.141(2) 0.1082(18) 0.0659(12) 0.0149(16) 0.0045(13) 0.0114(12)
F3 0.0629(12) 0.152(2) 0.1292(18) -0.0043(13) -0.0233(12) 0.0805(17)
N1 0.0440(10) 0.0388(10) 0.0509(10) 0.0070(8) 0.0064(8) 0.0202(9)
N2 0.0519(12) 0.0529(13) 0.0609(12) 0.0102(10) 0.0158(10) 0.0187(11)
O1 0.0559(9) 0.0414(8) 0.0475(8) 0.0096(7) 0.0150(7) 0.0242(7)
O2 0.0497(9) 0.0517(10) 0.0631(10) 0.0041(7) 0.0135(8) 0.0310(9)

loop_
_atom_type_symbol
_atom_type_description
_atom_type_scat_dispersion_real
_atom_type_scat_dispersion_imag
_atom_type_scat_source
C C 0.0033 0.0016 'International Tables Vol C Tables 4.2.6.8 and 6.1.1.4'
H H 0.0000 0.0000 'International Tables Vol C Tables 4.2.6.8 and 6.1.1.4'
N N 0.0061 0.0033 'International Tables Vol C Tables 4.2.6.8 and 6.1.1.4'
O O 0.0106 0.0060 'International Tables Vol C Tables 4.2.6.8 and 6.1.1.4'
F F 0.0171 0.0103 'International Tables Vol C Tables 4.2.6.8 and 6.1.1.4'
S S 0.1246 0.1234 'International Tables Vol C Tables 4.2.6.8 and 6.1.1.4'
Cu Cu 0.3201 1.2651 'International Tables Vol C Tables 4.2.6.8 and 6.1.1.4'

loop_
_geom_angle_atom_site_label_1
_geom_angle_atom_site_label_2
_geom_angle_atom_site_label_3
_geom_angle_site_symmetry_1
_geom_angle_site_symmetry_3
_geom_angle
_geom_angle_publ_flag
O1 Cu1 O1 2_665 . 180.0 yes
O1 Cu1 N1 2_665 2_665 90.97(7) ?
O1 Cu1 N1 . 2_665 89.03(7) ?
O1 Cu1 N1 2_665 . 89.03(7) ?
O1 Cu1 N1 . . 90.97(7) yes
N1 Cu1 N1 2_665 . 180.0 yes
O1 Cu1 O2 2_665 2_665 88.01(6) ?
O1 Cu1 O2 . 2_665 91.99(6) ?
N1 Cu1 O2 2_665 2_665 87.16(7) ?
N1 Cu1 O2 . 2_665 92.84(7) ?
O1 Cu1 O2 2_665 . 91.99(6) ?
O1 Cu1 O2 . . 88.01(6) yes
N1 Cu1 O2 2_665 . 92.84(7) ?
N1 Cu1 O2 . . 87.16(7) yes
O2 Cu1 O2 2_665 . 180.00(8) yes
N1 C1 C2 . . 123.3(2) ?
N1 C1 H1 . . 118.3 ?
C2 C1 H1 . . 118.3 ?
C1 C2 C3 . . 119.5(2) ?
C1 C2 H2 . . 120.3 ?
C3 C2 H2 . . 120.3 ?
C2 C3 C4 . . 117.1(2) ?
C2 C3 C6 . . 120.1(2) ?
C4 C3 C6 . . 122.7(2) ?
C5 C4 C3 . . 119.6(2) ?
C5 C4 H4 . . 120.2 ?
C3 C4 H4 . . 120.2 ?
N1 C5 C4 . . 123.2(2) ?
N1 C5 H5 . . 118.4 ?
C4 C5 H5 . . 118.4 ?
N2 C6 C3 . . 120.6(2) ?
N2 C6 H6 . . 119.7 ?
C3 C6 H6 . . 119.7 ?
C7A S1A C10A . . 92.1(2) ?
C8A C7A S1A . . 112.8(5) ?
C8A C7A H7A . . 123.6 ?
S1A C7A H7A . . 123.6 ?
C7A C8A C9A . . 110.7(6) ?
C7A C8A H8A . . 124.6 ?
C9A C8A H8A . . 124.6 ?
C10A C9A C8A . . 114.0(6) ?
C10A C9A H9A . . 123.0 ?
C8A C9A H9A . . 123.0 ?
C9A C10A C11 . . 130.4(5) ?
C9A C10A S1A . . 110.3(5) ?
C11 C10A S1A . . 119.30(17) ?
C8B C7B S1B . . 112.8(7) ?
C8B C7B H7B . . 123.6 ?
S1B C7B H7B . . 123.6 ?
C7B C8B C9B . . 110.7(9) ?
C7B C8B H8B . . 124.6 ?
C9B C8B H8B . . 124.6 ?
C8B C9B H9B . . 123.3 ?
O1 C11 C12 . . 125.2(2) ?
O1 C11 C10A . . 115.5(2) ?
C12 C11 C10A . . 119.25(19) ?
C13 C12 C11 . . 124.9(2) ?
C13 C12 H12 . . 117.6 ?
C11 C12 H12 . . 117.6 ?
O2 C13 C12 . . 129.5(2) ?
O2 C13 C14 . . 113.1(2) ?
C12 C13 C14 . . 117.4(2) ?
F1 C14 F2 . . 107.6(3) ?
F1 C14 F3 . . 108.1(3) ?
F2 C14 F3 . . 104.3(3) ?
F1 C14 C13 . . 115.2(3) ?
F2 C14 C13 . . 110.2(3) ?
F3 C14 C13 . . 110.8(3) ?
C1 N1 C5 . . 117.1(2) ?
C1 N1 Cu1 . . 121.50(16) ?
C5 N1 Cu1 . . 120.86(16) ?
C6 N2 N2 . 2_576 112.2(3) ?
C11 O1 Cu1 . . 127.61(15) ?
C13 O2 Cu1 . . 117.51(15) ?

loop_
_geom_bond_atom_site_label_1
_geom_bond_atom_site_label_2
_geom_bond_site_symmetry_2
_geom_bond_distance
_geom_bond_publ_flag
Cu1 O1 2_665 1.9759(15) ?
Cu1 O1 . 1.9759(15) yes
Cu1 N1 2_665 2.1062(19) ?
Cu1 N1 . 2.1062(19) yes
Cu1 O2 2_665 2.1950(18) ?
Cu1 O2 . 2.1950(18) yes
C1 N1 . 1.331(3) ?
C1 C2 . 1.380(3) ?
C1 H1 . 0.9300 ?
C2 C3 . 1.384(3) ?
C2 H2 . 0.9300 ?
C3 C4 . 1.393(3) ?
C3 C6 . 1.460(3) ?
C4 C5 . 1.370(4) ?
C4 H4 . 0.9300 ?
C5 N1 . 1.343(3) ?
C5 H5 . 0.9300 ?
C6 N2 . 1.261(3) ?
C6 H6 . 0.9300 ?
S1A C7A . 1.698(6) ?
S1A C10A . 1.700(2) ?
C7A C8A . 1.320(5) ?
C7A H7A . 0.9300 ?
C8A C9A . 1.436(11) ?
C8A H8A . 0.9300 ?
C9A C10A . 1.333(7) ?
C9A H9A . 0.9300 ?
C10A C11 . 1.464(3) ?
S1B C7B . 1.700(8) ?
C7B C8B . 1.322(6) ?
C7B H7B . 0.9300 ?
C8B C9B . 1.438(12) ?
C8B H8B . 0.9300 ?
C9B H9B . 0.9300 ?
C11 O1 . 1.270(3) ?
C11 C12 . 1.394(3) ?
C12 C13 . 1.384(3) ?
C12 H12 . 0.9300 ?
C13 O2 . 1.254(3) ?
C13 C14 . 1.527(4) ?
C14 F1 . 1.299(4) ?
C14 F2 . 1.326(4) ?
C14 F3 . 1.327(4) ?
N2 N2 2_576 1.404(4) yes

loop_
_geom_torsion_atom_site_label_1
_geom_torsion_atom_site_label_2
_geom_torsion_atom_site_label_3
_geom_torsion_atom_site_label_4
_geom_torsion_site_symmetry_1
_geom_torsion_site_symmetry_4
_geom_torsion
N1 C1 C2 C3 . . 0.6(4)
C1 C2 C3 C4 . . -4.0(4)
C1 C2 C3 C6 . . 173.5(2)
C2 C3 C4 C5 . . 3.6(4)
C6 C3 C4 C5 . . -173.8(2)
C3 C4 C5 N1 . . 0.3(4)
C2 C3 C6 N2 . . -178.3(3)
C4 C3 C6 N2 . . -1.0(4)
C10A S1A C7A C8A . . -0.8(10)
S1A C7A C8A C9A . . 2.3(15)
C7A C8A C9A C10A . . -3.2(17)
C8A C9A C10A C11 . . -178.1(8)
C8A C9A C10A S1A . . 2.5(13)
C7A S1A C10A C9A . . -1.0(9)
C7A S1A C10A C11 . . 179.5(5)
C9A C10A C11 O1 . . -177.0(9)
S1A C10A C11 O1 . . 2.4(3)
C9A C10A C11 C12 . . 1.9(9)
S1A C10A C11 C12 . . -178.67(19)
O1 C11 C12 C13 . . -7.7(4)
C10A C11 C12 C13 . . 173.5(2)
C11 C12 C13 O2 . . -1.3(4)
C11 C12 C13 C14 . . 178.1(3)
O2 C13 C14 F1 . . -173.7(3)
C12 C13 C14 F1 . . 6.9(5)
O2 C13 C14 F2 . . 64.4(3)
C12 C13 C14 F2 . . -115.1(3)
O2 C13 C14 F3 . . -50.6(4)
C12 C13 C14 F3 . . 130.0(3)
C2 C1 N1 C5 . . 3.3(4)
C2 C1 N1 Cu1 . . -168.2(2)
C4 C5 N1 C1 . . -3.7(4)
C4 C5 N1 Cu1 . . 167.8(2)
O1 Cu1 N1 C1 2_665 . 144.57(19)
O1 Cu1 N1 C1 . . -35.43(19)
O2 Cu1 N1 C1 2_665 . 56.60(19)
O2 Cu1 N1 C1 . . -123.40(19)
O1 Cu1 N1 C5 2_665 . -26.58(19)
O1 Cu1 N1 C5 . . 153.42(19)
O2 Cu1 N1 C5 2_665 . -114.54(19)
O2 Cu1 N1 C5 . . 65.46(19)
C3 C6 N2 N2 . 2_576 177.9(3)
C12 C11 O1 Cu1 . . -10.6(3)
C10A C11 O1 Cu1 . . 168.33(14)
N1 Cu1 O1 C11 2_665 . 115.73(18)
N1 Cu1 O1 C11 . . -64.27(18)
O2 Cu1 O1 C11 2_665 . -157.15(18)
O2 Cu1 O1 C11 . . 22.85(18)
C12 C13 O2 Cu1 . . 22.3(3)
C14 C13 O2 Cu1 . . -157.1(2)
O1 Cu1 O2 C13 2_665 . 152.88(18)
O1 Cu1 O2 C13 . . -27.12(18)
N1 Cu1 O2 C13 2_665 . -116.06(18)
N1 Cu1 O2 C13 . . 63.95(18)
